data_4518666
loop_
_publ_author_name
'Gockel, Samuel N.'
'Lee, SangHyun'
'Gay, Brittany L.'
'Hull, Kami L.'

_publ_section_title
;
 Oxidative Three-Component Carboamination of Vinylarenes with Alkylboronic
 Acids
;
_journal_name_full 'ACS Catalysis'
_journal_page_first 5166
_journal_page_last 5171
_journal_paper_doi 10.1021/acscatal.1c00105
_journal_year 2021
_chemical_formula_moiety 'C23 H29 N O2'
_chemical_formula_sum 'C23 H29 N O2'
_chemical_formula_weight 351.47
_space_group_crystal_system triclinic
_space_group_IT_number 2
_space_group_name_Hall '-P 1'
_space_group_name_H-M_alt 'P -1'
_atom_sites_solution_hydrogens mixed
_audit_block_doi 10.5517/ccdc.csd.cc26xybf
_audit_creation_date 2020-08-13
_audit_creation_method
;
Olex2 1.3
(compiled 2019.09.11 svn.r3662 for OlexSys, GUI svn.r5938)
;
_audit_update_record
;
2021-01-03 deposited with the CCDC.	2021-01-04 downloaded from the CCDC.
;
_cell_angle_alpha 82.813(12)
_cell_angle_beta 70.937(11)
_cell_angle_gamma 72.094(15)
_cell_formula_units_Z 2
_cell_length_a 8.374(3)
_cell_length_b 10.255(4)
_cell_length_c 12.556(5)
_cell_measurement_reflns_used 168
_cell_measurement_temperature 296.15
_cell_measurement_theta_max 22.66
_cell_measurement_theta_min 2.88
_cell_volume 969.4(7)
_computing_cell_refinement 'SAINT v8.34A (Bruker, 2013)'
_computing_data_reduction 'SAINT v8.34A (Bruker, 2013)'
_computing_molecular_graphics 'Olex2 1.3 (Dolomanov et al., 2009)'
_computing_publication_material 'Olex2 1.3 (Dolomanov et al., 2009)'
_computing_structure_refinement 'ShelXL 2018/3 (Sheldrick, 2015)'
_diffrn_ambient_temperature 296.15
_diffrn_detector_area_resol_mean 8
_diffrn_measured_fraction_theta_full 0.998
_diffrn_measured_fraction_theta_max 0.986
_diffrn_measurement_device_type 'Bruker SMART APEX II CCD area detector'
_diffrn_measurement_method '\w scans'
_diffrn_radiation_monochromator graphite
_diffrn_radiation_type MoK\a
_diffrn_radiation_wavelength 0.71073
_diffrn_reflns_av_R_equivalents 0.0637
_diffrn_reflns_av_unetI/netI 0.1041
_diffrn_reflns_Laue_measured_fraction_full 0.998
_diffrn_reflns_Laue_measured_fraction_max 0.986
_diffrn_reflns_limit_h_max 11
_diffrn_reflns_limit_h_min -11
_diffrn_reflns_limit_k_max 11
_diffrn_reflns_limit_k_min -13
_diffrn_reflns_limit_l_max 16
_diffrn_reflns_limit_l_min -16
_diffrn_reflns_number 19284
_diffrn_reflns_point_group_measured_fraction_full 0.998
_diffrn_reflns_point_group_measured_fraction_max 0.986
_diffrn_reflns_theta_full 25.242
_diffrn_reflns_theta_max 28.712
_diffrn_reflns_theta_min 2.709
_diffrn_source 'sealed tube'
_diffrn_standards_number 0
_exptl_absorpt_coefficient_mu 0.076
_exptl_absorpt_correction_T_max 0.7457
_exptl_absorpt_correction_T_min 0.6414
_exptl_absorpt_correction_type multi-scan
_exptl_absorpt_process_details
;
SADABS-2014/5 (Bruker,2014/5) was used for absorption correction.
wR2(int) was 0.0655 before and 0.0576 after correction.
The Ratio of minimum to maximum transmission is 0.8601.
The \l/2 correction factor is 0.00150.
;
_exptl_crystal_colour 'clear colourless'
_exptl_crystal_colour_lustre clear
_exptl_crystal_colour_primary colourless
_exptl_crystal_density_diffrn 1.204
_exptl_crystal_description plate
_exptl_crystal_F_000 380
_exptl_crystal_size_max 0.34
_exptl_crystal_size_mid 0.18
_exptl_crystal_size_min 0.16
_refine_diff_density_max 0.242
_refine_diff_density_min -0.302
_refine_diff_density_rms 0.055
_refine_ls_extinction_method none
_refine_ls_goodness_of_fit_ref 1.034
_refine_ls_hydrogen_treatment mixed
_refine_ls_matrix_type full
_refine_ls_number_parameters 240
_refine_ls_number_reflns 4947
_refine_ls_number_restraints 0
_refine_ls_restrained_S_all 1.034
_refine_ls_R_factor_all 0.1088
_refine_ls_R_factor_gt 0.0526
_refine_ls_shift/su_max 0.000
_refine_ls_shift/su_mean 0.000
_refine_ls_structure_factor_coef Fsqd
_refine_ls_weighting_details 'w=1/[\s^2^(Fo^2^)+(0.0410P)^2^] where P=(Fo^2^+2Fc^2^)/3'
_refine_ls_weighting_scheme calc
_refine_ls_wR_factor_gt 0.1057
_refine_ls_wR_factor_ref 0.1222
_reflns_Friedel_coverage 0.000
_reflns_number_gt 2957
_reflns_number_total 4947
_reflns_threshold_expression 'I > 2\s(I)'
_cod_data_source_file cs1c00105_si_003.cif
_cod_data_source_block shl_i_108c_0m
_cod_database_code 4518666
_shelx_shelxl_version_number 2018/3
_shelx_space_group_comment
;
The symmetry employed for this shelxl refinement is uniquely defined
by the following loop, which should always be used as a source of
symmetry information in preference to the above space-group names.
They are only intended as comments.
;
_shelx_estimated_absorpt_t_max 0.988
_shelx_estimated_absorpt_t_min 0.975
_olex2_refinement_description
;
1. Fixed Uiso
 At 1.2 times of:
  All C(H) groups, All C(H,H) groups
 At 1.5 times of:
  All C(H,H,H) groups
2.a Ternary CH refined with riding coordinates:
 C1(H1A), C8(H8)
2.b Secondary CH2 refined with riding coordinates:
 C2(H2A,H2B), C3(H3A,H3B), C4(H4A,H4B), C5(H5A,H5B), C6(H6A,H6B), C7(H7A,H7B),
 C22(H22A,H22B)
2.c Aromatic/amide H refined with riding coordinates:
 C10(H10), C11(H11), C12(H12), C13(H13), C14(H14), C16(H16), C17(H17),
 C19(H19), C20(H20)
2.d Idealised Me refined as rotating group:
 C23(H23A,H23B,H23C)
;
_olex2_submission_special_instructions 'No special instructions were received'

loop_
_space_group_symop_operation_xyz
'x, y, z'
'-x, -y, -z'

loop_
_atom_site_label
_atom_site_type_symbol
_atom_site_fract_x
_atom_site_fract_y
_atom_site_fract_z
_atom_site_U_iso_or_equiv
_atom_site_adp_type
_atom_site_occupancy
_atom_site_site_symmetry_order
_atom_site_calc_flag
_atom_site_refinement_flags_posn
_atom_site_refinement_flags_adp
_atom_site_refinement_flags_occupancy
_atom_site_disorder_assembly
_atom_site_disorder_group
O1 O -0.17426(13) 0.19700(11) 0.43479(9) 0.0261(3) Uani 1 1 d . . . . .
O2 O 0.06855(12) 0.04753(10) 0.33157(8) 0.0209(3) Uani 1 1 d . . . . .
N1 N 0.44245(17) 0.31551(13) 0.57005(10) 0.0186(3) Uani 1 1 d . . . . .
C1 C 0.52184(18) 0.51368(14) 0.77732(12) 0.0166(3) Uani 1 1 d . . . . .
H1A H 0.488523 0.455116 0.846086 0.020 Uiso 1 1 calc R U . . .
C2 C 0.37719(18) 0.65025(15) 0.79073(12) 0.0193(4) Uani 1 1 d . . . . .
H2A H 0.403347 0.707027 0.720947 0.023 Uiso 1 1 calc R U . . .
H2B H 0.263104 0.632678 0.801270 0.023 Uiso 1 1 calc R U . . .
C3 C 0.36149(18) 0.72892(15) 0.89040(13) 0.0205(4) Uani 1 1 d . . . . .
H3A H 0.271270 0.818512 0.893188 0.025 Uiso 1 1 calc R U . . .
H3B H 0.322053 0.676920 0.961114 0.025 Uiso 1 1 calc R U . . .
C4 C 0.53573(18) 0.75248(15) 0.88232(13) 0.0212(4) Uani 1 1 d . . . . .
H4A H 0.568051 0.814212 0.816819 0.025 Uiso 1 1 calc R U . . .
H4B H 0.522860 0.797525 0.951141 0.025 Uiso 1 1 calc R U . . .
C5 C 0.68109(19) 0.61772(15) 0.86933(13) 0.0229(4) Uani 1 1 d . . . . .
H5A H 0.656584 0.561266 0.939457 0.028 Uiso 1 1 calc R U . . .
H5B H 0.794858 0.636446 0.857613 0.028 Uiso 1 1 calc R U . . .
C6 C 0.69542(18) 0.53818(15) 0.77034(13) 0.0196(4) Uani 1 1 d . . . . .
H6A H 0.735320 0.589608 0.699365 0.024 Uiso 1 1 calc R U . . .
H6B H 0.785632 0.448655 0.767941 0.024 Uiso 1 1 calc R U . . .
C7 C 0.54654(18) 0.43527(15) 0.67450(12) 0.0176(3) Uani 1 1 d . . . . .
H7A H 0.587503 0.490338 0.606062 0.021 Uiso 1 1 calc R U . . .
H7B H 0.641787 0.348779 0.672197 0.021 Uiso 1 1 calc R U . . .
C8 C 0.38543(18) 0.39975(15) 0.66820(12) 0.0161(3) Uani 1 1 d . . . . .
H8 H 0.296521 0.486663 0.656652 0.019 Uiso 1 1 calc R U . . .
C9 C 0.30131(18) 0.32789(14) 0.77518(12) 0.0156(3) Uani 1 1 d . . . . .
C10 C 0.38762(19) 0.19664(15) 0.80558(13) 0.0205(4) Uani 1 1 d . . . . .
H10 H 0.499688 0.149704 0.757416 0.025 Uiso 1 1 calc R U . . .
C11 C 0.3125(2) 0.13394(16) 0.90470(13) 0.0251(4) Uani 1 1 d . . . . .
H11 H 0.372775 0.044008 0.924075 0.030 Uiso 1 1 calc R U . . .
C12 C 0.1502(2) 0.20067(16) 0.97615(13) 0.0254(4) Uani 1 1 d . . . . .
H12 H 0.099586 0.157449 1.044922 0.030 Uiso 1 1 calc R U . . .
C13 C 0.06219(19) 0.33046(16) 0.94702(13) 0.0225(4) Uani 1 1 d . . . . .
H13 H -0.049813 0.376995 0.995490 0.027 Uiso 1 1 calc R U . . .
C14 C 0.13736(18) 0.39258(15) 0.84716(12) 0.0180(3) Uani 1 1 d . . . . .
H14 H 0.075325 0.481678 0.827314 0.022 Uiso 1 1 calc R U . . .
C15 C 0.32969(18) 0.27424(14) 0.53291(12) 0.0154(3) Uani 1 1 d . . . . .
C16 C 0.39598(18) 0.16361(14) 0.45972(12) 0.0169(3) Uani 1 1 d . . . . .
H16 H 0.518335 0.116791 0.438308 0.020 Uiso 1 1 calc R U . . .
C17 C 0.28644(18) 0.12231(14) 0.41878(12) 0.0159(3) Uani 1 1 d . . . . .
H17 H 0.334167 0.047079 0.369751 0.019 Uiso 1 1 calc R U . . .
C18 C 0.10604(18) 0.18912(14) 0.44806(12) 0.0158(3) Uani 1 1 d . . . . .
C19 C 0.04034(18) 0.29820(15) 0.52065(12) 0.0176(3) Uani 1 1 d . . . . .
H19 H -0.081922 0.345244 0.541185 0.021 Uiso 1 1 calc R U . . .
C20 C 0.14816(18) 0.33972(14) 0.56349(12) 0.0178(3) Uani 1 1 d . . . . .
H20 H 0.099097 0.413331 0.614184 0.021 Uiso 1 1 calc R U . . .
C21 C -0.01569(19) 0.14788(15) 0.40638(12) 0.0182(3) Uani 1 1 d . . . . .
C22 C -0.04064(19) 0.00002(15) 0.28479(13) 0.0217(4) Uani 1 1 d . . . . .
H22A H -0.106499 0.076467 0.245302 0.026 Uiso 1 1 calc R U . . .
H22B H -0.126253 -0.037366 0.345426 0.026 Uiso 1 1 calc R U . . .
C23 C 0.0820(2) -0.10963(16) 0.20370(14) 0.0285(4) Uani 1 1 d . . . . .
H23A H 0.166137 -0.071231 0.144424 0.043 Uiso 1 1 calc R U . . .
H23B H 0.013919 -0.144758 0.169712 0.043 Uiso 1 1 calc R U . . .
H23C H 0.146024 -0.184564 0.243983 0.043 Uiso 1 1 calc R U . . .
H1 H 0.557(2) 0.2726(15) 0.5413(12) 0.022(4) Uiso 1 1 d . . . . .

loop_
_atom_site_aniso_label
_atom_site_aniso_U_11
_atom_site_aniso_U_22
_atom_site_aniso_U_33
_atom_site_aniso_U_23
_atom_site_aniso_U_13
_atom_site_aniso_U_12
O1 0.0162(6) 0.0333(7) 0.0306(7) -0.0108(5) -0.0086(5) -0.0042(5)
O2 0.0181(6) 0.0224(6) 0.0266(6) -0.0087(5) -0.0100(5) -0.0056(5)
N1 0.0116(7) 0.0245(7) 0.0208(7) -0.0102(6) -0.0036(6) -0.0042(6)
C1 0.0154(8) 0.0166(8) 0.0196(8) -0.0022(7) -0.0061(6) -0.0055(6)
C2 0.0148(8) 0.0217(9) 0.0230(9) -0.0029(7) -0.0059(7) -0.0066(7)
C3 0.0178(8) 0.0186(8) 0.0249(9) -0.0051(7) -0.0070(7) -0.0026(7)
C4 0.0222(9) 0.0207(9) 0.0242(9) -0.0055(7) -0.0100(7) -0.0062(7)
C5 0.0192(8) 0.0241(9) 0.0302(9) -0.0076(7) -0.0127(7) -0.0044(7)
C6 0.0163(8) 0.0182(8) 0.0268(9) -0.0051(7) -0.0090(7) -0.0038(6)
C7 0.0146(8) 0.0181(8) 0.0211(8) -0.0032(7) -0.0050(6) -0.0053(6)
C8 0.0126(7) 0.0162(8) 0.0192(8) -0.0035(7) -0.0047(6) -0.0028(6)
C9 0.0148(8) 0.0165(8) 0.0199(8) -0.0059(7) -0.0070(6) -0.0065(6)
C10 0.0193(8) 0.0199(9) 0.0242(9) -0.0056(7) -0.0075(7) -0.0051(7)
C11 0.0333(10) 0.0188(9) 0.0302(10) 0.0008(8) -0.0167(8) -0.0103(8)
C12 0.0338(10) 0.0287(10) 0.0226(9) 0.0004(8) -0.0101(8) -0.0201(8)
C13 0.0209(9) 0.0279(10) 0.0220(9) -0.0079(7) -0.0032(7) -0.0123(7)
C14 0.0167(8) 0.0175(8) 0.0234(9) -0.0054(7) -0.0067(7) -0.0072(6)
C15 0.0162(8) 0.0164(8) 0.0149(8) 0.0005(7) -0.0057(6) -0.0058(6)
C16 0.0134(8) 0.0159(8) 0.0201(8) -0.0015(7) -0.0051(6) -0.0021(6)
C17 0.0166(8) 0.0143(8) 0.0167(8) -0.0023(6) -0.0037(6) -0.0051(6)
C18 0.0152(8) 0.0169(8) 0.0170(8) -0.0016(7) -0.0057(6) -0.0057(6)
C19 0.0138(8) 0.0188(8) 0.0186(8) -0.0017(7) -0.0039(6) -0.0030(6)
C20 0.0162(8) 0.0170(8) 0.0196(8) -0.0049(7) -0.0046(7) -0.0033(6)
C21 0.0169(8) 0.0182(8) 0.0184(8) -0.0017(7) -0.0042(7) -0.0045(7)
C22 0.0231(9) 0.0245(9) 0.0263(9) -0.0029(7) -0.0151(7) -0.0100(7)
C23 0.0352(10) 0.0232(9) 0.0344(10) -0.0062(8) -0.0188(8) -0.0077(8)

loop_
_atom_type_symbol
_atom_type_description
_atom_type_scat_dispersion_real
_atom_type_scat_dispersion_imag
_atom_type_scat_source
C C 0.0033 0.0016 'International Tables Vol C Tables 4.2.6.8 and 6.1.1.4'
H H 0.0000 0.0000 'International Tables Vol C Tables 4.2.6.8 and 6.1.1.4'
N N 0.0061 0.0033 'International Tables Vol C Tables 4.2.6.8 and 6.1.1.4'
O O 0.0106 0.0060 'International Tables Vol C Tables 4.2.6.8 and 6.1.1.4'

loop_
_geom_angle_atom_site_label_1
_geom_angle_atom_site_label_2
_geom_angle_atom_site_label_3
_geom_angle
_geom_angle_site_symmetry_1
_geom_angle_site_symmetry_3
_geom_angle_publ_flag
C21 O2 C22 116.46(11) . . ?
C8 N1 H1 118.9(10) . . ?
C15 N1 C8 123.55(12) . . ?
C15 N1 H1 116.1(10) . . ?
C2 C1 H1A 108.0 . . ?
C6 C1 H1A 108.0 . . ?
C6 C1 C2 109.74(12) . . ?
C6 C1 C7 109.62(11) . . ?
C7 C1 H1A 108.0 . . ?
C7 C1 C2 113.33(12) . . ?
C1 C2 H2A 109.2 . . ?
C1 C2 H2B 109.2 . . ?
H2A C2 H2B 107.9 . . ?
C3 C2 C1 112.13(12) . . ?
C3 C2 H2A 109.2 . . ?
C3 C2 H2B 109.2 . . ?
C2 C3 H3A 109.3 . . ?
C2 C3 H3B 109.3 . . ?
H3A C3 H3B 107.9 . . ?
C4 C3 C2 111.74(12) . . ?
C4 C3 H3A 109.3 . . ?
C4 C3 H3B 109.3 . . ?
C3 C4 H4A 109.5 . . ?
C3 C4 H4B 109.5 . . ?
H4A C4 H4B 108.1 . . ?
C5 C4 C3 110.88(12) . . ?
C5 C4 H4A 109.5 . . ?
C5 C4 H4B 109.5 . . ?
C4 C5 H5A 109.3 . . ?
C4 C5 H5B 109.3 . . ?
C4 C5 C6 111.56(12) . . ?
H5A C5 H5B 108.0 . . ?
C6 C5 H5A 109.3 . . ?
C6 C5 H5B 109.3 . . ?
C1 C6 C5 112.84(12) . . ?
C1 C6 H6A 109.0 . . ?
C1 C6 H6B 109.0 . . ?
C5 C6 H6A 109.0 . . ?
C5 C6 H6B 109.0 . . ?
H6A C6 H6B 107.8 . . ?
C1 C7 H7A 108.1 . . ?
C1 C7 H7B 108.1 . . ?
H7A C7 H7B 107.3 . . ?
C8 C7 C1 116.86(12) . . ?
C8 C7 H7A 108.1 . . ?
C8 C7 H7B 108.1 . . ?
N1 C8 C7 107.46(11) . . ?
N1 C8 H8 108.5 . . ?
N1 C8 C9 111.66(12) . . ?
C7 C8 H8 108.5 . . ?
C9 C8 C7 112.04(11) . . ?
C9 C8 H8 108.5 . . ?
C10 C9 C8 121.18(13) . . ?
C14 C9 C8 120.86(13) . . ?
C14 C9 C10 117.94(14) . . ?
C9 C10 H10 119.6 . . ?
C11 C10 C9 120.73(14) . . ?
C11 C10 H10 119.6 . . ?
C10 C11 H11 119.7 . . ?
C10 C11 C12 120.54(15) . . ?
C12 C11 H11 119.7 . . ?
C11 C12 H12 120.2 . . ?
C13 C12 C11 119.53(15) . . ?
C13 C12 H12 120.2 . . ?
C12 C13 H13 120.1 . . ?
C12 C13 C14 119.76(15) . . ?
C14 C13 H13 120.1 . . ?
C9 C14 H14 119.3 . . ?
C13 C14 C9 121.48(14) . . ?
C13 C14 H14 119.3 . . ?
N1 C15 C16 119.75(12) . . ?
N1 C15 C20 122.45(13) . . ?
C20 C15 C16 117.79(13) . . ?
C15 C16 H16 119.5 . . ?
C17 C16 C15 120.99(13) . . ?
C17 C16 H16 119.5 . . ?
C16 C17 H17 119.5 . . ?
C16 C17 C18 121.08(13) . . ?
C18 C17 H17 119.5 . . ?
C17 C18 C21 122.77(13) . . ?
C19 C18 C17 117.97(13) . . ?
C19 C18 C21 119.26(12) . . ?
C18 C19 H19 119.2 . . ?
C20 C19 C18 121.63(13) . . ?
C20 C19 H19 119.2 . . ?
C15 C20 H20 119.7 . . ?
C19 C20 C15 120.54(14) . . ?
C19 C20 H20 119.7 . . ?
O1 C21 O2 122.60(13) . . ?
O1 C21 C18 125.13(14) . . ?
O2 C21 C18 112.27(12) . . ?
O2 C22 H22A 110.4 . . ?
O2 C22 H22B 110.4 . . ?
O2 C22 C23 106.54(12) . . ?
H22A C22 H22B 108.6 . . ?
C23 C22 H22A 110.4 . . ?
C23 C22 H22B 110.4 . . ?
C22 C23 H23A 109.5 . . ?
C22 C23 H23B 109.5 . . ?
C22 C23 H23C 109.5 . . ?
H23A C23 H23B 109.5 . . ?
H23A C23 H23C 109.5 . . ?
H23B C23 H23C 109.5 . . ?

loop_
_geom_bond_atom_site_label_1
_geom_bond_atom_site_label_2
_geom_bond_distance
_geom_bond_site_symmetry_2
_geom_bond_publ_flag
O1 C21 1.2118(17) . ?
O2 C21 1.3422(17) . ?
O2 C22 1.4543(16) . ?
N1 C8 1.4565(18) . ?
N1 C15 1.3679(18) . ?
N1 H1 0.893(15) . ?
C1 H1A 1.0000 . ?
C1 C2 1.5296(19) . ?
C1 C6 1.523(2) . ?
C1 C7 1.529(2) . ?
C2 H2A 0.9900 . ?
C2 H2B 0.9900 . ?
C2 C3 1.521(2) . ?
C3 H3A 0.9900 . ?
C3 H3B 0.9900 . ?
C3 C4 1.521(2) . ?
C4 H4A 0.9900 . ?
C4 H4B 0.9900 . ?
C4 C5 1.520(2) . ?
C5 H5A 0.9900 . ?
C5 H5B 0.9900 . ?
C5 C6 1.523(2) . ?
C6 H6A 0.9900 . ?
C6 H6B 0.9900 . ?
C7 H7A 0.9900 . ?
C7 H7B 0.9900 . ?
C7 C8 1.5292(19) . ?
C8 H8 1.0000 . ?
C8 C9 1.516(2) . ?
C9 C10 1.390(2) . ?
C9 C14 1.386(2) . ?
C10 H10 0.9500 . ?
C10 C11 1.377(2) . ?
C11 H11 0.9500 . ?
C11 C12 1.380(2) . ?
C12 H12 0.9500 . ?
C12 C13 1.378(2) . ?
C13 H13 0.9500 . ?
C13 C14 1.380(2) . ?
C14 H14 0.9500 . ?
C15 C16 1.4071(19) . ?
C15 C20 1.402(2) . ?
C16 H16 0.9500 . ?
C16 C17 1.3735(19) . ?
C17 H17 0.9500 . ?
C17 C18 1.397(2) . ?
C18 C19 1.391(2) . ?
C18 C21 1.470(2) . ?
C19 H19 0.9500 . ?
C19 C20 1.3772(19) . ?
C20 H20 0.9500 . ?
C22 H22A 0.9900 . ?
C22 H22B 0.9900 . ?
C22 C23 1.500(2) . ?
C23 H23A 0.9800 . ?
C23 H23B 0.9800 . ?
C23 H23C 0.9800 . ?

loop_
_geom_torsion_atom_site_label_1
_geom_torsion_atom_site_label_2
_geom_torsion_atom_site_label_3
_geom_torsion_atom_site_label_4
_geom_torsion
_geom_torsion_site_symmetry_1
_geom_torsion_site_symmetry_2
_geom_torsion_site_symmetry_3
_geom_torsion_site_symmetry_4
_geom_torsion_publ_flag
N1 C8 C9 C10 52.97(17) . . . . ?
N1 C8 C9 C14 -128.58(14) . . . . ?
N1 C15 C16 C17 -178.28(13) . . . . ?
N1 C15 C20 C19 177.45(13) . . . . ?
C1 C2 C3 C4 55.80(17) . . . . ?
C1 C7 C8 N1 -174.96(12) . . . . ?
C1 C7 C8 C9 -51.96(17) . . . . ?
C2 C1 C6 C5 54.16(16) . . . . ?
C2 C1 C7 C8 -57.85(17) . . . . ?
C2 C3 C4 C5 -54.86(17) . . . . ?
C3 C4 C5 C6 54.11(17) . . . . ?
C4 C5 C6 C1 -54.91(17) . . . . ?
C6 C1 C2 C3 -54.42(16) . . . . ?
C6 C1 C7 C8 179.18(12) . . . . ?
C7 C1 C2 C3 -177.32(12) . . . . ?
C7 C1 C6 C5 179.23(12) . . . . ?
C7 C8 C9 C10 -67.63(17) . . . . ?
C7 C8 C9 C14 110.81(14) . . . . ?
C8 N1 C15 C16 -161.83(13) . . . . ?
C8 N1 C15 C20 19.3(2) . . . . ?
C8 C9 C10 C11 177.94(13) . . . . ?
C8 C9 C14 C13 -177.44(12) . . . . ?
C9 C10 C11 C12 -0.4(2) . . . . ?
C10 C9 C14 C13 1.0(2) . . . . ?
C10 C11 C12 C13 0.8(2) . . . . ?
C11 C12 C13 C14 -0.3(2) . . . . ?
C12 C13 C14 C9 -0.6(2) . . . . ?
C14 C9 C10 C11 -0.5(2) . . . . ?
C15 N1 C8 C7 -174.37(12) . . . . ?
C15 N1 C8 C9 62.39(17) . . . . ?
C15 C16 C17 C18 0.3(2) . . . . ?
C16 C15 C20 C19 -1.5(2) . . . . ?
C16 C17 C18 C19 -0.5(2) . . . . ?
C16 C17 C18 C21 -179.81(13) . . . . ?
C17 C18 C19 C20 -0.4(2) . . . . ?
C17 C18 C21 O1 175.19(14) . . . . ?
C17 C18 C21 O2 -4.8(2) . . . . ?
C18 C19 C20 C15 1.3(2) . . . . ?
C19 C18 C21 O1 -4.2(2) . . . . ?
C19 C18 C21 O2 175.85(12) . . . . ?
C20 C15 C16 C17 0.7(2) . . . . ?
C21 O2 C22 C23 179.45(12) . . . . ?
C21 C18 C19 C20 179.02(13) . . . . ?
C22 O2 C21 O1 0.3(2) . . . . ?
C22 O2 C21 C18 -179.66(12) . . . . ?
